data_7053476
loop_
_publ_author_name
'Rajput, Lalit'
'Biradha, Kumar'

_publ_section_title
;
 Assembling coordination networks of bis-amido pyridines via hydrogen
 bonds: isostructurality and large hydrophobic cavities for guest
 inclusion
;
_journal_issue 11
_journal_name_full 'New Journal of Chemistry'
_journal_page_first 2415
_journal_paper_doi 10.1039/c0nj00070a
_journal_volume 34
_journal_year 2010
_chemical_formula_sum 'C32 H42 Cu N10 O6 S2'
_chemical_formula_weight 790.42
_chemical_name_systematic
;
?
;
_space_group_IT_number 2
_symmetry_cell_setting triclinic
_symmetry_space_group_name_Hall '-P 1'
_symmetry_space_group_name_H-M 'P -1'
_atom_sites_solution_hydrogens geom
_atom_sites_solution_primary direct
_atom_sites_solution_secondary difmap
_audit_creation_method SHELXL-97
_cell_angle_alpha 75.382(7)
_cell_angle_beta 85.836(7)
_cell_angle_gamma 76.313(7)
_cell_formula_units_Z 2
_cell_length_a 10.069(3)
_cell_length_b 14.339(3)
_cell_length_c 14.469(4)
_cell_measurement_reflns_used 7634
_cell_measurement_temperature 293(2)
_cell_measurement_theta_max 26
_cell_measurement_theta_min 1.45
_cell_volume 1963.8(9)
_computing_structure_refinement 'SHELXL-97 (Sheldrick, 1997)'
_computing_structure_solution 'SHELXS-97 (Sheldrick, 1990)'
_diffrn_ambient_temperature 293(2)
_diffrn_measured_fraction_theta_full 0.988
_diffrn_measured_fraction_theta_max 0.988
_diffrn_measurement_device_type 'Bruker-APEX-2 CCD area detector'
_diffrn_measurement_method hemisphere
_diffrn_radiation_monochromator graphite
_diffrn_radiation_source 'fine-focus sealed tube'
_diffrn_radiation_type MoK\a
_diffrn_radiation_wavelength 0.71073
_diffrn_reflns_av_R_equivalents 0.0422
_diffrn_reflns_av_sigmaI/netI 0.0459
_diffrn_reflns_limit_h_max 12
_diffrn_reflns_limit_h_min -12
_diffrn_reflns_limit_k_max 17
_diffrn_reflns_limit_k_min -16
_diffrn_reflns_limit_l_max 17
_diffrn_reflns_limit_l_min -17
_diffrn_reflns_number 25020
_diffrn_reflns_theta_full 26.00
_diffrn_reflns_theta_max 26.00
_diffrn_reflns_theta_min 1.45
_exptl_absorpt_coefficient_mu 0.716
_exptl_absorpt_correction_T_max 0.944
_exptl_absorpt_correction_T_min 0.898
_exptl_absorpt_correction_type empirical
_exptl_absorpt_process_details sadabs
_exptl_crystal_colour green
_exptl_crystal_density_diffrn 1.337
_exptl_crystal_density_meas ?
_exptl_crystal_density_method 'not measured'
_exptl_crystal_description plates
_exptl_crystal_F_000 826
_exptl_crystal_size_max 0.15
_exptl_crystal_size_mid 0.14
_exptl_crystal_size_min 0.08
_refine_diff_density_max 0.863
_refine_diff_density_min -0.675
_refine_diff_density_rms 0.068
_refine_ls_extinction_method none
_refine_ls_goodness_of_fit_ref 1.227
_refine_ls_hydrogen_treatment constr
_refine_ls_matrix_type full
_refine_ls_number_parameters 447
_refine_ls_number_reflns 7634
_refine_ls_number_restraints 0
_refine_ls_restrained_S_all 1.227
_refine_ls_R_factor_all 0.0829
_refine_ls_R_factor_gt 0.0583
_refine_ls_shift/su_max 0.008
_refine_ls_shift/su_mean 0.000
_refine_ls_structure_factor_coef Fsqd
_refine_ls_weighting_details 'calc w=1/[\s^2^(Fo^2^)+(0.1000P)^2^+0.0000P] where P=(Fo^2^+2Fc^2^)/3'
_refine_ls_weighting_scheme calc
_refine_ls_wR_factor_gt 0.1734
_refine_ls_wR_factor_ref 0.1866
_reflns_number_gt 5666
_reflns_number_total 7634
_reflns_threshold_expression >2sigma(I)
_cod_data_source_file c0nj00070a.txt
_cod_data_source_block 8
_cod_depositor_comments
;
The following automatic conversions were performed:

'_symmetry_cell_setting' value 'Triclinic' changed to 'triclinic'
according to /home/saulius/struct/CIF-dictionaries/cif_core.dic
dictionary named 'cif_core.dic' version 2.4.2 from 2011-04-26.

Automatic conversion script
Id: cif_fix_values 1891 2012-01-12 08:04:46Z andrius 

The following automatic conversions were performed:

'_exptl_crystal_density_meas' value 'not measured' was changed to '?'
- the value is perceived as not measured.

Automatic conversion script
Id: cif_fix_values 3008 2015-01-20 13:52:24Z robertas 
;
_cod_original_cell_volume 1963.8(8)
_cod_original_sg_symbol_H-M P-1
_cod_database_code 7053476

loop_
_symmetry_equiv_pos_as_xyz
'x, y, z'
'-x, -y, -z'

loop_
_atom_site_label
_atom_site_type_symbol
_atom_site_fract_x
_atom_site_fract_y
_atom_site_fract_z
_atom_site_U_iso_or_equiv
_atom_site_adp_type
_atom_site_occupancy
_atom_site_symmetry_multiplicity
_atom_site_calc_flag
_atom_site_refinement_flags
_atom_site_disorder_assembly
_atom_site_disorder_group
Cu1 Cu 0.43390(4) 1.25296(3) 0.47287(3) 0.04214(17) Uani 1 1 d . . .
S100 S 0.58461(17) 1.11214(12) 0.21857(9) 0.0928(5) Uani 1 1 d . . .
C100 C 0.5562(4) 1.1488(3) 0.3159(3) 0.0476(8) Uani 1 1 d . . .
N100 N 0.5345(3) 1.1743(2) 0.3860(2) 0.0523(8) Uani 1 1 d . . .
S200 S 0.15754(18) 1.39823(13) 0.69611(12) 0.1056(6) Uani 1 1 d . . .
C200 C 0.2586(4) 1.3594(3) 0.6153(3) 0.0502(9) Uani 1 1 d . . .
N200 N 0.3292(3) 1.3323(2) 0.5567(2) 0.0517(7) Uani 1 1 d . . .
O16 O 0.7402(3) 1.30046(19) 0.7437(2) 0.0679(8) Uani 1 1 d . . .
N11 N 0.5577(3) 1.1692(2) 0.58330(19) 0.0384(6) Uani 1 1 d . . .
C11 C 0.6932(3) 1.1557(2) 0.7174(2) 0.0341(7) Uani 1 1 d . . .
C12 C 0.6042(3) 1.2097(2) 0.6446(2) 0.0369(7) Uani 1 1 d . . .
H12 H 0.5750 1.2776 0.6378 0.044 Uiso 1 1 calc R . .
C13 C 0.5998(4) 1.0716(3) 0.5938(3) 0.0466(8) Uani 1 1 d . . .
H13 H 0.5691 1.0425 0.5513 0.056 Uiso 1 1 calc R . .
C14 C 0.6871(4) 1.0124(3) 0.6654(3) 0.0472(8) Uani 1 1 d . . .
H14 H 0.7134 0.9445 0.6712 0.057 Uiso 1 1 calc R . .
C15 C 0.7352(3) 1.0545(2) 0.7284(2) 0.0410(8) Uani 1 1 d . . .
H15 H 0.7943 1.0157 0.7770 0.049 Uiso 1 1 calc R . .
C16 C 0.7461(3) 1.2124(3) 0.7756(2) 0.0415(8) Uani 1 1 d . . .
N21 N 1.3092(3) 1.3326(2) 1.36272(19) 0.0407(6) Uani 1 1 d . . .
O26 O 1.0744(3) 1.19419(19) 1.24414(18) 0.0618(8) Uani 1 1 d . . .
C21 C 1.1637(3) 1.3344(2) 1.2382(2) 0.0385(7) Uani 1 1 d . . .
C22 C 1.2427(3) 1.2865(2) 1.3181(2) 0.0403(7) Uani 1 1 d . . .
H22 H 1.2500 1.2189 1.3419 0.048 Uiso 1 1 calc R . .
C23 C 1.2952(4) 1.4302(3) 1.3292(3) 0.0470(9) Uani 1 1 d . . .
H23 H 1.3409 1.4630 1.3597 0.056 Uiso 1 1 calc R . .
C24 C 1.2166(4) 1.4839(3) 1.2520(3) 0.0547(10) Uani 1 1 d . . .
H24 H 1.2085 1.5518 1.2309 0.066 Uiso 1 1 calc R . .
C25 C 1.1493(4) 1.4350(3) 1.2059(3) 0.0505(9) Uani 1 1 d . . .
H25 H 1.0949 1.4700 1.1535 0.061 Uiso 1 1 calc R . .
C26 C 1.0976(3) 1.2719(3) 1.1953(2) 0.0411(8) Uani 1 1 d . . .
N31 N 0.8004(3) 1.1597(2) 0.86074(18) 0.0400(6) Uani 1 1 d . . .
H31 H 0.7924 1.0994 0.8799 0.048 Uiso 1 1 calc R . .
N32 N 1.0697(3) 1.3068(2) 1.10120(19) 0.0437(7) Uani 1 1 d . . .
H32 H 1.0949 1.3603 1.0729 0.052 Uiso 1 1 calc R . .
C31 C 0.8698(3) 1.1964(2) 0.9212(2) 0.0369(7) Uani 1 1 d . . .
C32 C 0.8591(4) 1.1624(3) 1.0191(2) 0.0513(9) Uani 1 1 d . . .
H32A H 0.8066 1.1163 1.0441 0.062 Uiso 1 1 calc R . .
C33 C 0.9250(4) 1.1958(3) 1.0805(3) 0.0532(10) Uani 1 1 d . . .
H33 H 0.9169 1.1721 1.1462 0.064 Uiso 1 1 calc R . .
C34 C 1.0034(3) 1.2648(2) 1.0440(2) 0.0385(7) Uani 1 1 d . . .
C35 C 1.0158(3) 1.2972(2) 0.9453(2) 0.0395(7) Uani 1 1 d . . .
H35 H 1.0699 1.3422 0.9199 0.047 Uiso 1 1 calc R . .
C36 C 0.9499(3) 1.2640(2) 0.8849(2) 0.0390(7) Uani 1 1 d . . .
H36 H 0.9589 1.2870 0.8192 0.047 Uiso 1 1 calc R . .
O300 O 0.5839(3) 1.3750(2) 0.4320(2) 0.0729(9) Uani 1 1 d . . .
N300 N 0.8055(4) 1.3450(3) 0.4716(3) 0.0688(10) Uani 1 1 d . . .
C301 C 0.6772(5) 1.3952(3) 0.4653(3) 0.0645(11) Uani 1 1 d . . .
H301 H 0.6564 1.4517 0.4888 0.077 Uiso 1 1 calc R . .
C302 C 0.8450(7) 1.2560(5) 0.4405(6) 0.131(3) Uani 1 1 d . . .
H30A H 0.7678 1.2265 0.4445 0.197 Uiso 1 1 calc R . .
H30B H 0.9166 1.2109 0.4803 0.197 Uiso 1 1 calc R . .
H30C H 0.8773 1.2703 0.3755 0.197 Uiso 1 1 calc R . .
C303 C 0.9093(6) 1.3761(5) 0.5142(5) 0.113(2) Uani 1 1 d . . .
H30D H 0.8760 1.4434 0.5182 0.169 Uiso 1 1 calc R . .
H30E H 0.9909 1.3709 0.4753 0.169 Uiso 1 1 calc R . .
H30F H 0.9295 1.3343 0.5771 0.169 Uiso 1 1 calc R . .
N400 N 0.1450(3) 1.0728(3) 0.6356(3) 0.0631(9) Uani 1 1 d . . .
O400 O 0.2880(3) 1.1283(2) 0.5167(2) 0.0672(8) Uani 1 1 d . . .
C400 C 0.2350(5) 1.1255(3) 0.5963(4) 0.0694(12) Uani 1 1 d . . .
H400 H 0.2605 1.1639 0.6321 0.083 Uiso 1 1 calc R . .
C401 C 0.1093(6) 1.0049(5) 0.5920(5) 0.117(2) Uani 1 1 d . . .
H40A H 0.0982 1.0335 0.5247 0.175 Uiso 1 1 calc R . .
H40B H 0.0251 0.9895 0.6195 0.175 Uiso 1 1 calc R . .
H40C H 0.1802 0.9455 0.6022 0.175 Uiso 1 1 calc R . .
C402 C 0.0923(6) 1.0757(5) 0.7320(5) 0.117(2) Uani 1 1 d . . .
H40D H 0.1448 1.1087 0.7605 0.175 Uiso 1 1 calc R . .
H40E H 0.0993 1.0094 0.7700 0.175 Uiso 1 1 calc R . .
H40F H -0.0017 1.1108 0.7288 0.175 Uiso 1 1 calc R . .
N500 N 1.3673(3) 1.1439(2) -0.0367(3) 0.0602(9) Uani 1 1 d . . .
O500 O 1.2780(4) 1.0142(2) 0.0376(2) 0.0916(11) Uani 1 1 d . . .
C500 C 1.3213(5) 1.0870(4) 0.0377(4) 0.0802(14) Uani 1 1 d . . .
H500 H 1.3213 1.1033 0.0960 0.096 Uiso 1 1 calc R . .
C501 C 1.4208(6) 1.2266(4) -0.0277(5) 0.110(2) Uani 1 1 d . . .
H50A H 1.3966 1.2394 0.0340 0.165 Uiso 1 1 calc R . .
H50B H 1.3827 1.2842 -0.0764 0.165 Uiso 1 1 calc R . .
H50C H 1.5185 1.2109 -0.0349 0.165 Uiso 1 1 calc R . .
C502 C 1.3665(8) 1.1275(5) -0.1289(4) 0.118(2) Uani 1 1 d . . .
H50D H 1.3166 1.0777 -0.1270 0.177 Uiso 1 1 calc R . .
H50E H 1.4587 1.1058 -0.1499 0.177 Uiso 1 1 calc R . .
H50F H 1.3235 1.1879 -0.1725 0.177 Uiso 1 1 calc R . .
N600 N 0.6770(5) 1.4387(4) 1.1041(4) 0.0947(13) Uiso 1 1 d . . .
O600 O 0.8112(4) 1.5340(3) 1.0219(3) 0.0987(11) Uiso 1 1 d . . .
C600 C 0.7411(10) 1.4761(7) 1.0300(8) 0.074(2) Uiso 0.50 1 d P A 1
H600 H 0.7319 1.4555 0.9753 0.089 Uiso 0.50 1 calc PR A 1
C601 C 0.634(3) 1.4900(19) 1.1795(18) 0.231(11) Uiso 0.50 1 d P A 1
H60A H 0.5863 1.4512 1.2285 0.347 Uiso 0.50 1 calc PR A 1
H60B H 0.5747 1.5531 1.1538 0.347 Uiso 0.50 1 calc PR A 1
H60C H 0.7130 1.4996 1.2062 0.347 Uiso 0.50 1 calc PR A 1
C602 C 0.5857(16) 1.3726(11) 1.1136(12) 0.132(5) Uiso 0.50 1 d P A 1
H60D H 0.5529 1.3574 1.1784 0.198 Uiso 0.50 1 calc PR A 1
H60E H 0.6339 1.3127 1.0970 0.198 Uiso 0.50 1 calc PR A 1
H60F H 0.5097 1.4038 1.0717 0.198 Uiso 0.50 1 calc PR A 1
C603 C 0.6424(15) 1.3947(11) 1.0302(11) 0.126(5) Uiso 0.50 1 d P A 2
H60G H 0.5762 1.3561 1.0554 0.190 Uiso 0.50 1 calc PR A 2
H60H H 0.7234 1.3530 1.0109 0.190 Uiso 0.50 1 calc PR A 2
H60I H 0.6051 1.4464 0.9761 0.190 Uiso 0.50 1 calc PR A 2
C604 C 0.7641(12) 1.4961(9) 1.0920(10) 0.094(3) Uiso 0.50 1 d P A 2
H604 H 0.7915 1.5075 1.1474 0.112 Uiso 0.50 1 calc PR A 2
C605 C 0.661(2) 1.3916(17) 1.2030(15) 0.190(8) Uiso 0.50 1 d P A 2
H60J H 0.5969 1.3503 1.2091 0.285 Uiso 0.50 1 calc PR A 2
H60K H 0.6279 1.4411 1.2382 0.285 Uiso 0.50 1 calc PR A 2
H60L H 0.7478 1.3519 1.2277 0.285 Uiso 0.50 1 calc PR A 2

loop_
_atom_site_aniso_label
_atom_site_aniso_U_11
_atom_site_aniso_U_22
_atom_site_aniso_U_33
_atom_site_aniso_U_23
_atom_site_aniso_U_13
_atom_site_aniso_U_12
Cu1 0.0489(3) 0.0478(3) 0.0340(3) -0.0177(2) -0.01612(18) -0.00634(19)
S100 0.1202(11) 0.1196(12) 0.0561(8) -0.0487(8) 0.0208(7) -0.0382(9)
C100 0.051(2) 0.050(2) 0.043(2) -0.0096(18) -0.0023(16) -0.0155(17)
N100 0.0581(18) 0.059(2) 0.0421(18) -0.0226(16) -0.0115(14) -0.0035(15)
S200 0.1211(12) 0.1170(12) 0.0899(11) -0.0501(9) 0.0533(9) -0.0382(10)
C200 0.060(2) 0.048(2) 0.047(2) -0.0119(18) -0.0069(18) -0.0192(18)
N200 0.0574(18) 0.0551(19) 0.0446(18) -0.0191(15) -0.0114(15) -0.0059(15)
O16 0.108(2) 0.0411(16) 0.0613(18) -0.0002(13) -0.0479(16) -0.0293(15)
N11 0.0446(14) 0.0425(16) 0.0333(15) -0.0135(12) -0.0117(11) -0.0123(12)
C11 0.0411(16) 0.0374(18) 0.0267(16) -0.0082(14) -0.0061(13) -0.0126(13)
C12 0.0451(17) 0.0379(18) 0.0325(17) -0.0124(14) -0.0082(13) -0.0120(14)
C13 0.060(2) 0.042(2) 0.047(2) -0.0208(17) -0.0161(17) -0.0127(16)
C14 0.063(2) 0.0339(18) 0.048(2) -0.0127(16) -0.0146(17) -0.0114(16)
C15 0.0474(18) 0.0413(19) 0.0356(18) -0.0073(15) -0.0110(14) -0.0117(15)
C16 0.0490(18) 0.047(2) 0.0356(18) -0.0117(16) -0.0142(14) -0.0191(16)
N21 0.0486(15) 0.0417(16) 0.0368(15) -0.0148(13) -0.0158(12) -0.0098(12)
O26 0.097(2) 0.0508(16) 0.0444(15) 0.0044(13) -0.0335(14) -0.0383(15)
C21 0.0456(17) 0.0380(18) 0.0354(18) -0.0115(15) -0.0124(14) -0.0101(14)
C22 0.0508(18) 0.0352(17) 0.0370(18) -0.0091(15) -0.0149(15) -0.0091(14)
C23 0.057(2) 0.041(2) 0.053(2) -0.0225(17) -0.0163(17) -0.0134(16)
C24 0.076(3) 0.0358(19) 0.056(2) -0.0097(18) -0.023(2) -0.0151(18)
C25 0.065(2) 0.041(2) 0.046(2) -0.0094(17) -0.0269(17) -0.0071(17)
C26 0.0456(18) 0.042(2) 0.0392(19) -0.0115(16) -0.0160(14) -0.0096(15)
N31 0.0566(16) 0.0389(15) 0.0312(15) -0.0071(12) -0.0121(12) -0.0218(13)
N32 0.0586(17) 0.0452(16) 0.0340(15) -0.0045(13) -0.0167(13) -0.0250(14)
C31 0.0431(16) 0.0442(19) 0.0298(17) -0.0120(14) -0.0102(13) -0.0163(14)
C32 0.067(2) 0.061(2) 0.0364(19) -0.0042(17) -0.0119(17) -0.041(2)
C33 0.074(2) 0.069(3) 0.0281(18) -0.0061(17) -0.0106(16) -0.040(2)
C34 0.0449(17) 0.0431(19) 0.0313(17) -0.0085(15) -0.0134(14) -0.0139(15)
C35 0.0427(17) 0.0447(19) 0.0357(18) -0.0066(15) -0.0060(14) -0.0202(15)
C36 0.0455(17) 0.047(2) 0.0270(16) -0.0055(15) -0.0077(13) -0.0172(15)
O300 0.0668(18) 0.084(2) 0.075(2) -0.0134(17) -0.0117(15) -0.0357(17)
N300 0.064(2) 0.074(2) 0.073(3) -0.019(2) -0.0095(18) -0.0214(19)
C301 0.075(3) 0.061(3) 0.059(3) -0.010(2) -0.008(2) -0.020(2)
C302 0.100(5) 0.133(6) 0.174(7) -0.081(5) 0.000(5) -0.007(4)
C303 0.087(4) 0.132(5) 0.132(5) -0.024(4) -0.036(4) -0.050(4)
N400 0.0519(18) 0.072(2) 0.073(2) -0.0236(19) 0.0069(17) -0.0251(17)
O400 0.0767(19) 0.078(2) 0.0506(18) -0.0102(15) -0.0049(15) -0.0285(16)
C400 0.075(3) 0.068(3) 0.072(3) -0.016(2) -0.011(2) -0.027(2)
C401 0.094(4) 0.146(6) 0.152(6) -0.091(5) 0.010(4) -0.053(4)
C402 0.083(4) 0.162(6) 0.135(6) -0.082(5) 0.040(4) -0.048(4)
N500 0.061(2) 0.052(2) 0.064(2) -0.0038(17) 0.0009(17) -0.0177(16)
O500 0.133(3) 0.077(2) 0.078(2) -0.0009(18) -0.011(2) -0.065(2)
C500 0.103(4) 0.080(3) 0.063(3) -0.013(3) -0.005(3) -0.035(3)
C501 0.106(4) 0.091(4) 0.147(6) -0.032(4) 0.008(4) -0.051(4)
C502 0.163(6) 0.132(6) 0.076(4) -0.035(4) 0.021(4) -0.065(5)

loop_
_atom_type_symbol
_atom_type_description
_atom_type_scat_dispersion_real
_atom_type_scat_dispersion_imag
_atom_type_scat_source
C C 0.0033 0.0016 'International Tables Vol C Tables 4.2.6.8 and 6.1.1.4'
H H 0.0000 0.0000 'International Tables Vol C Tables 4.2.6.8 and 6.1.1.4'
N N 0.0061 0.0033 'International Tables Vol C Tables 4.2.6.8 and 6.1.1.4'
O O 0.0106 0.0060 'International Tables Vol C Tables 4.2.6.8 and 6.1.1.4'
S S 0.1246 0.1234 'International Tables Vol C Tables 4.2.6.8 and 6.1.1.4'
Cu Cu 0.3201 1.2651 'International Tables Vol C Tables 4.2.6.8 and 6.1.1.4'

loop_
_geom_angle_atom_site_label_1
_geom_angle_atom_site_label_2
_geom_angle_atom_site_label_3
_geom_angle
_geom_angle_site_symmetry_1
_geom_angle_site_symmetry_3
N200 Cu1 N100 178.28(12) . .
N200 Cu1 N21 90.42(12) . 1_454
N100 Cu1 N21 87.97(12) . 1_454
N200 Cu1 N11 90.43(12) . .
N100 Cu1 N11 91.17(12) . .
N21 Cu1 N11 178.29(10) 1_454 .
N100 C100 S100 179.0(4) . .
C100 N100 Cu1 156.2(3) . .
N200 C200 S200 179.0(4) . .
C200 N200 Cu1 164.5(3) . .
C13 N11 C12 117.9(3) . .
C13 N11 Cu1 120.2(2) . .
C12 N11 Cu1 121.8(2) . .
C15 C11 C12 118.4(3) . .
C15 C11 C16 124.1(3) . .
C12 C11 C16 117.4(3) . .
N11 C12 C11 123.3(3) . .
N11 C13 C14 122.4(3) . .
C13 C14 C15 119.6(3) . .
C11 C15 C14 118.4(3) . .
O16 C16 N31 124.2(3) . .
O16 C16 C11 119.6(3) . .
N31 C16 C11 116.2(3) . .
C22 N21 C23 117.8(3) . .
C22 N21 Cu1 119.8(2) . 1_656
C23 N21 Cu1 122.4(2) . 1_656
C25 C21 C22 117.8(3) . .
C25 C21 C26 125.3(3) . .
C22 C21 C26 116.9(3) . .
N21 C22 C21 123.3(3) . .
N21 C23 C24 122.9(3) . .
C23 C24 C25 118.7(3) . .
C21 C25 C24 119.5(3) . .
O26 C26 N32 124.1(3) . .
O26 C26 C21 120.4(3) . .
N32 C26 C21 115.5(3) . .
C16 N31 C31 124.9(3) . .
C26 N32 C34 127.2(3) . .
C32 C31 C36 118.8(3) . .
C32 C31 N31 119.2(3) . .
C36 C31 N31 122.0(3) . .
C33 C32 C31 121.2(3) . .
C32 C33 C34 119.9(3) . .
C33 C34 C35 118.6(3) . .
C33 C34 N32 124.0(3) . .
C35 C34 N32 117.4(3) . .
C36 C35 C34 121.2(3) . .
C35 C36 C31 120.4(3) . .
C301 N300 C302 120.4(4) . .
C301 N300 C303 121.6(5) . .
C302 N300 C303 118.0(5) . .
O300 C301 N300 126.5(5) . .
C400 N400 C401 121.9(4) . .
C400 N400 C402 119.6(4) . .
C401 N400 C402 118.1(4) . .
O400 C400 N400 125.7(4) . .
C500 N500 C502 121.3(4) . .
C500 N500 C501 121.1(4) . .
C502 N500 C501 117.6(4) . .
O500 C500 N500 125.8(5) . .
C600 N600 C604 48.5(7) . .
C600 N600 C601 121.4(12) . .
C604 N600 C601 78.7(12) . .
C600 N600 C605 155.6(12) . .
C604 N600 C605 111.8(12) . .
C601 N600 C605 54.9(11) . .
C600 N600 C603 76.2(8) . .
C604 N600 C603 124.5(9) . .
C601 N600 C603 149.8(13) . .
C605 N600 C603 119.5(11) . .
C600 N600 C602 128.9(9) . .
C604 N600 C602 176.7(10) . .
C601 N600 C602 104.5(13) . .
C605 N600 C602 70.1(10) . .
C603 N600 C602 52.7(8) . .
C604 O600 C600 54.0(7) . .
O600 C600 N600 128.4(10) . .
O600 C604 N600 128.5(12) . .

loop_
_geom_bond_atom_site_label_1
_geom_bond_atom_site_label_2
_geom_bond_distance
_geom_bond_site_symmetry_2
Cu1 N200 1.954(3) .
Cu1 N100 1.967(3) .
Cu1 N21 2.028(3) 1_454
Cu1 N11 2.040(3) .
S100 C100 1.609(4) .
C100 N100 1.151(4) .
S200 C200 1.613(4) .
C200 N200 1.150(5) .
O16 C16 1.219(4) .
N11 C13 1.335(4) .
N11 C12 1.338(4) .
C11 C15 1.383(4) .
C11 C12 1.382(4) .
C11 C16 1.506(4) .
C13 C14 1.378(5) .
C14 C15 1.383(4) .
C16 N31 1.349(4) .
N21 C22 1.337(4) .
N21 C23 1.337(4) .
N21 Cu1 2.028(3) 1_656
O26 C26 1.224(4) .
C21 C25 1.376(5) .
C21 C22 1.384(5) .
C21 C26 1.501(4) .
C23 C24 1.368(5) .
C24 C25 1.385(5) .
C26 N32 1.352(4) .
N31 C31 1.423(4) .
N32 C34 1.419(4) .
C31 C32 1.383(4) .
C31 C36 1.385(4) .
C32 C33 1.382(5) .
C33 C34 1.388(5) .
C34 C35 1.392(4) .
C35 C36 1.369(4) .
O300 C301 1.209(5) .
N300 C301 1.319(6) .
N300 C302 1.419(7) .
N300 C303 1.457(6) .
N400 C400 1.322(5) .
N400 C401 1.409(6) .
N400 C402 1.462(6) .
O400 C400 1.230(5) .
N500 C500 1.306(6) .
N500 C502 1.413(6) .
N500 C501 1.449(6) .
O500 C500 1.223(5) .
N600 C600 1.276(10) .
N600 C604 1.313(12) .
N600 C601 1.45(2) .
N600 C605 1.43(2) .
N600 C603 1.470(14) .
N600 C602 1.446(15) .
O600 C604 1.150(12) .
O600 C600 1.190(10) .
